data_7115932
loop_
_publ_author_name
'Jaehyun Lee'
'Beomjin Kim'
'Ji Eon Kwon'
'Joonghan Kim'
'Daisuke Yokoyama'
'Katsuaki Suzuki'
'Hidetaka Nishimura'
'Atsushi Wakamiya'
'Soo Young Park'
'Jongwook Park'

_publ_section_title
;
 Excimer formation in organic emitter films associated with a molecular
 orientation promoted by steric hindrance
;
_journal_name_full Chem.Commun.
_journal_page_first 14145
_journal_paper_doi 10.1039/C4cc05348F
_journal_volume 50
_journal_year 2014
_chemical_formula_sum 'C84 H54 Cl8'
_chemical_formula_weight 1346.87
_chemical_name_systematic '1,6 DAP-TP'
_space_group_IT_number 2
_symmetry_cell_setting triclinic
_symmetry_space_group_name_Hall '-P 1'
_symmetry_space_group_name_H-M 'P -1'
_atom_sites_solution_hydrogens geom
_atom_sites_solution_primary direct
_atom_sites_solution_secondary difmap
_audit_creation_method SHELXL-97
_cell_angle_alpha 91.17(3)
_cell_angle_beta 103.492(11)
_cell_angle_gamma 115.22(2)
_cell_formula_units_Z 1
_cell_length_a 9.326(2)
_cell_length_b 9.491(2)
_cell_length_c 20.374(7)
_cell_measurement_temperature 100(2)
_cell_volume 1571.7(8)
_computing_molecular_graphics 'ORTEP 3 for windows'
_computing_structure_refinement 'SHELXL-97 (Sheldrick, 1997)'
_computing_structure_solution 'SHELXS-97 (Sheldrick, 1990)'
_diffrn_ambient_temperature 103
_diffrn_measured_fraction_theta_full 0.906
_diffrn_measured_fraction_theta_max 0.906
_diffrn_radiation_monochromator 'Si 111'
_diffrn_radiation_source 'SPring-8 BL38B1 beamline'
_diffrn_radiation_type 'synchrotron '
_diffrn_radiation_wavelength 0.85000
_diffrn_reflns_av_R_equivalents 0.0996
_diffrn_reflns_av_sigmaI/netI 0.2093
_diffrn_reflns_limit_h_max 9
_diffrn_reflns_limit_h_min -9
_diffrn_reflns_limit_k_max 8
_diffrn_reflns_limit_k_min -8
_diffrn_reflns_limit_l_max 20
_diffrn_reflns_limit_l_min -20
_diffrn_reflns_number 8050
_diffrn_reflns_theta_full 25.17
_diffrn_reflns_theta_max 25.17
_diffrn_reflns_theta_min 2.92
_exptl_absorpt_coefficient_mu 0.664
_exptl_absorpt_correction_T_max 0.9934
_exptl_absorpt_correction_T_min 0.9676
_exptl_absorpt_correction_type multi-scan
_exptl_absorpt_process_details 'Jacobson, R. (1998) Private communication'
_exptl_crystal_density_diffrn 1.423
_exptl_crystal_density_method 'not measured'
_exptl_crystal_F_000 694
_exptl_crystal_preparation Luminescent
_exptl_crystal_recrystallization_method 'Re-crystallisation from solvent: tetrachloroethane'
_exptl_crystal_size_max 0.05
_exptl_crystal_size_mid 0.05
_exptl_crystal_size_min 0.01
_refine_diff_density_max 0.344
_refine_diff_density_min -0.418
_refine_diff_density_rms 0.049
_refine_ls_extinction_coef none
_refine_ls_extinction_method none
_refine_ls_goodness_of_fit_ref 0.813
_refine_ls_hydrogen_treatment constr
_refine_ls_matrix_type full
_refine_ls_number_parameters 412
_refine_ls_number_reflns 2995
_refine_ls_number_restraints 10
_refine_ls_restrained_S_all 0.831
_refine_ls_R_factor_all 0.1316
_refine_ls_R_factor_gt 0.0820
_refine_ls_shift/su_max 0.000
_refine_ls_shift/su_mean 0.000
_refine_ls_structure_factor_coef Fsqd
_refine_ls_weighting_details 'calc w=1/[s^2^(Fo^2^)+(0.0583P)^2^+0.0000P] where P=(Fo^2^+2Fc^2^)/3'
_refine_ls_weighting_scheme calc
_refine_ls_wR_factor_gt 0.1960
_refine_ls_wR_factor_ref 0.2266
_reflns_number_gt 1250
_reflns_number_total 2995
_reflns_threshold_expression >2sigma(I)
_cod_data_source_file c4cc05348f2.cif
_cod_data_source_block 16DAP-TP
_cod_depositor_comments
;
The following automatic conversions were performed:

'_diffrn_ambient_temperature' value '103K' was changed to '103' - the
value should be numeric and without a unit designator.

Automatic conversion script
Id: cif_fix_values 2827 2014-09-09 07:05:25Z andrius 
;
_cod_original_cell_volume 1571.7(7)
_cod_database_code 7115932

loop_
_symmetry_equiv_pos_as_xyz
'x, y, z'
'-x, -y, -z'

loop_
_atom_site_label
_atom_site_type_symbol
_atom_site_fract_x
_atom_site_fract_y
_atom_site_fract_z
_atom_site_U_iso_or_equiv
_atom_site_adp_type
_atom_site_occupancy
_atom_site_symmetry_multiplicity
_atom_site_calc_flag
_atom_site_refinement_flags
_atom_site_disorder_assembly
_atom_site_disorder_group
C1 C 0.2317(9) 0.2520(9) 0.9307(5) 0.070(2) Uani 1 1 d . . .
C2 C 0.3742(10) 0.2615(10) 0.9731(5) 0.083(3) Uani 1 1 d . . .
H1 H 0.4762 0.3352 0.9670 0.099 Uiso 1 1 calc R . .
C3 C 0.3763(9) 0.1684(10) 1.0247(5) 0.081(3) Uani 1 1 d . . .
H2 H 0.4780 0.1767 1.0520 0.097 Uiso 1 1 calc R . .
C4 C 0.2257(9) 0.0604(9) 1.0365(5) 0.072(2) Uani 1 1 d . . .
C5 C 0.0775(9) 0.0543(9) 0.9946(5) 0.070(2) Uani 1 1 d . . .
C6 C 0.0781(9) 0.1456(9) 0.9394(5) 0.068(2) Uani 1 1 d . . .
C7 C -0.0764(10) 0.1260(9) 0.8969(4) 0.074(2) Uani 1 1 d . . .
H3 H -0.0776 0.1836 0.8594 0.089 Uiso 1 1 calc R . .
C8 C -0.2215(9) 0.0277(9) 0.9085(5) 0.072(2) Uani 1 1 d . . .
H4 H -0.3217 0.0181 0.8792 0.086 Uiso 1 1 calc R . .
C9 C 0.2386(9) 0.3524(11) 0.8739(5) 0.077(3) Uani 1 1 d . . .
C10 C 0.2713(9) 0.3064(10) 0.8150(5) 0.074(2) Uani 1 1 d . . .
C11 C 0.2843(9) 0.4045(11) 0.7606(5) 0.075(2) Uani 1 1 d . . .
C12 C 0.2597(9) 0.5385(10) 0.7667(5) 0.073(2) Uani 1 1 d . . .
C13 C 0.2261(9) 0.5830(10) 0.8246(5) 0.075(2) Uani 1 1 d . . .
C14 C 0.2162(9) 0.4875(10) 0.8797(5) 0.072(2) Uani 1 1 d . . .
C15 C 0.1829(9) 0.5347(11) 0.9384(5) 0.079(3) Uani 1 1 d . . .
H5 H 0.1789 0.4740 0.9751 0.095 Uiso 1 1 calc R . .
C16 C 0.1565(9) 0.6634(12) 0.9442(5) 0.085(3) Uani 1 1 d . . .
H6 H 0.1304 0.6892 0.9838 0.102 Uiso 1 1 calc R . .
C17 C 0.1677(10) 0.7608(10) 0.8911(6) 0.083(3) Uani 1 1 d . . .
H7 H 0.1523 0.8529 0.8956 0.099 Uiso 1 1 calc R . .
C18 C 0.2009(9) 0.7192(10) 0.8341(6) 0.082(3) Uani 1 1 d . . .
H8 H 0.2075 0.7840 0.7989 0.098 Uiso 1 1 calc R . .
C19 C 0.2928(9) 0.1660(10) 0.8051(6) 0.085(3) Uani 1 1 d . . .
H9 H 0.2871 0.1003 0.8399 0.102 Uiso 1 1 calc R . .
C20 C 0.3211(10) 0.1272(10) 0.7468(6) 0.085(3) Uani 1 1 d . . .
H10 H 0.3321 0.0331 0.7411 0.102 Uiso 1 1 calc R . .
C21 C 0.3347(10) 0.2234(12) 0.6940(5) 0.091(3) Uani 1 1 d . . .
H11 H 0.3573 0.1947 0.6540 0.109 Uiso 1 1 calc R . .
C22 C 0.3151(9) 0.3586(10) 0.7009(5) 0.078(3) Uani 1 1 d . . .
H12 H 0.3224 0.4217 0.6650 0.094 Uiso 1 1 calc R . .
C23 C 0.2658(10) 0.6390(9) 0.7098(5) 0.073(2) Uani 1 1 d . . .
C24 C 0.1204(11) 0.6193(10) 0.6639(5) 0.083(3) Uani 1 1 d . . .
H13 H 0.0182 0.5412 0.6681 0.100 Uiso 1 1 calc R . .
C25 C 0.1226(10) 0.7113(11) 0.6126(5) 0.090(3) Uani 1 1 d . . .
C26 C 0.2727(10) 0.8300(10) 0.6078(5) 0.090(3) Uani 1 1 d . . .
H14 H 0.2733 0.9013 0.5757 0.109 Uiso 1 1 calc R . .
C27 C 0.4210(11) 0.8450(9) 0.6496(5) 0.082(3) Uani 1 1 d . . .
C28 C 0.4136(11) 0.7533(10) 0.7033(5) 0.085(3) Uani 1 1 d . . .
H15 H 0.5127 0.7704 0.7359 0.102 Uiso 1 1 calc R . .
C29 C 0.5825(11) 0.9617(10) 0.6405(5) 0.084(3) Uani 1 1 d . . .
C30 C 0.7309(12) 0.9828(10) 0.6823(6) 0.097(3) Uani 1 1 d . . .
H16 H 0.7316 0.9249 0.7197 0.116 Uiso 1 1 calc R . .
C31 C 0.8820(11) 1.0872(11) 0.6714(7) 0.108(4) Uani 1 1 d . . .
H17 H 0.9825 1.0990 0.7013 0.130 Uiso 1 1 calc R . .
C32 C 0.8836(13) 1.1740(13) 0.6162(6) 0.110(4) Uani 1 1 d . . .
H18 H 0.9835 1.2380 0.6055 0.132 Uiso 1 1 calc R . .
C33 C 0.7373(15) 1.1633(13) 0.5788(7) 0.133(4) Uani 1 1 d . . .
H19 H 0.7381 1.2308 0.5449 0.160 Uiso 1 1 calc R . .
C34 C 0.5807(12) 1.0547(12) 0.5879(6) 0.112(4) Uani 1 1 d . . .
H20 H 0.4802 1.0464 0.5594 0.135 Uiso 1 1 calc R . .
C35 C -0.0353(11) 0.6988(13) 0.5639(5) 0.089(3) Uani 1 1 d . . .
C36 C -0.1466(14) 0.5529(12) 0.5278(7) 0.109(4) Uani 1 1 d . . .
H21 H -0.1219 0.4663 0.5351 0.130 Uiso 1 1 calc R . .
C37 C -0.2930(13) 0.5279(14) 0.4815(6) 0.107(4) Uani 1 1 d . . .
H22 H -0.3664 0.4283 0.4554 0.128 Uiso 1 1 calc R . .
C38 C -0.3260(13) 0.6584(18) 0.4755(6) 0.114(4) Uani 1 1 d . . .
H23 H -0.4269 0.6450 0.4454 0.137 Uiso 1 1 calc R . .
C39 C -0.2213(14) 0.8026(14) 0.5102(6) 0.105(3) Uani 1 1 d . . .
H24 H -0.2486 0.8882 0.5054 0.126 Uiso 1 1 calc R . .
C40 C -0.0679(13) 0.8227(14) 0.5546(6) 0.113(4) Uani 1 1 d . . .
H25 H 0.0108 0.9241 0.5774 0.135 Uiso 1 1 calc R . .
C41A C -0.255(2) 0.4307(16) 0.8004(5) 0.083(6) Uiso 0.482(14) 1 d PD A 1
H26 H -0.1330 0.4843 0.8189 0.099 Uiso 0.482(14) 1 calc PR A 1
C42A C -0.255(3) 0.5811(17) 0.7859(6) 0.102(7) Uiso 0.482(14) 1 d PD A 1
H27 H -0.1329 0.6379 0.8046 0.123 Uiso 0.482(14) 1 calc PR A 1
Cl1 Cl -0.2760(3) 0.3809(3) 0.87999(15) 0.1114(10) Uani 1 1 d D . .
Cl2A Cl -0.2365(10) 0.3292(10) 0.7316(5) 0.114(3) Uiso 0.482(14) 1 d PD A 1
Cl3 Cl -0.2399(3) 0.6190(3) 0.70439(17) 0.1198(11) Uani 1 1 d D . .
Cl4A Cl -0.2857(8) 0.6607(10) 0.8585(4) 0.105(3) Uiso 0.482(14) 1 d PD A 1
C41B C -0.2671(19) 0.5197(12) 0.8277(6) 0.075(5) Uiso 0.518(14) 1 d PD A 2
H28 H -0.3896 0.4699 0.8097 0.090 Uiso 0.518(14) 1 calc PR A 2
C42B C -0.247(2) 0.4872(13) 0.7618(6) 0.078(5) Uiso 0.518(14) 1 d PD A 2
H29 H -0.3692 0.4296 0.7432 0.094 Uiso 0.518(14) 1 calc PR A 2
Cl4B Cl -0.2570(8) 0.7107(8) 0.8345(4) 0.108(3) Uiso 0.518(14) 1 d PD A 2
Cl2B Cl -0.2323(8) 0.3091(8) 0.7521(5) 0.098(3) Uiso 0.518(14) 1 d PD A 2

loop_
_atom_site_aniso_label
_atom_site_aniso_U_11
_atom_site_aniso_U_22
_atom_site_aniso_U_33
_atom_site_aniso_U_23
_atom_site_aniso_U_13
_atom_site_aniso_U_12
C1 0.064(5) 0.063(5) 0.091(7) 0.020(5) 0.032(5) 0.029(4)
C2 0.064(6) 0.088(6) 0.095(8) 0.030(6) 0.033(5) 0.026(5)
C3 0.060(5) 0.087(6) 0.096(8) 0.021(5) 0.026(5) 0.030(5)
C4 0.063(5) 0.070(6) 0.082(7) 0.019(5) 0.023(5) 0.026(4)
C5 0.063(5) 0.072(6) 0.080(6) 0.019(5) 0.026(5) 0.029(4)
C6 0.070(6) 0.058(5) 0.084(7) 0.011(5) 0.028(5) 0.031(4)
C7 0.076(6) 0.070(5) 0.081(7) 0.023(5) 0.028(5) 0.032(5)
C8 0.061(5) 0.072(5) 0.086(7) 0.020(5) 0.023(5) 0.030(4)
C9 0.056(5) 0.075(6) 0.086(8) 0.026(5) 0.021(5) 0.014(4)
C10 0.067(5) 0.066(6) 0.090(8) 0.025(5) 0.031(5) 0.025(4)
C11 0.060(5) 0.084(6) 0.080(7) 0.019(5) 0.027(5) 0.026(5)
C12 0.060(5) 0.070(6) 0.088(7) 0.022(5) 0.024(5) 0.026(4)
C13 0.063(5) 0.066(6) 0.087(8) 0.026(5) 0.026(5) 0.018(4)
C14 0.064(5) 0.063(6) 0.084(7) 0.014(5) 0.028(5) 0.020(4)
C15 0.060(5) 0.069(6) 0.097(8) 0.026(5) 0.025(5) 0.016(4)
C16 0.072(6) 0.089(7) 0.092(8) 0.023(6) 0.033(5) 0.028(5)
C17 0.077(6) 0.071(6) 0.107(9) 0.025(6) 0.031(6) 0.034(5)
C18 0.065(5) 0.064(6) 0.103(9) 0.024(5) 0.027(5) 0.013(4)
C19 0.083(6) 0.068(6) 0.108(9) 0.028(5) 0.037(6) 0.030(5)
C20 0.094(6) 0.070(6) 0.112(9) 0.022(6) 0.042(6) 0.048(5)
C21 0.082(6) 0.097(7) 0.087(8) 0.035(6) 0.035(5) 0.027(5)
C22 0.081(6) 0.060(6) 0.100(8) 0.029(5) 0.035(5) 0.030(5)
C23 0.064(5) 0.070(6) 0.086(7) 0.023(5) 0.028(5) 0.025(5)
C24 0.086(7) 0.068(6) 0.109(8) 0.025(5) 0.048(6) 0.035(5)
C25 0.072(6) 0.103(7) 0.101(8) 0.034(6) 0.034(6) 0.040(6)
C26 0.064(6) 0.095(7) 0.103(8) 0.034(6) 0.029(5) 0.023(5)
C27 0.093(7) 0.055(5) 0.110(8) 0.025(5) 0.047(6) 0.033(5)
C28 0.081(6) 0.077(6) 0.101(8) 0.013(6) 0.027(5) 0.038(5)
C29 0.079(6) 0.068(6) 0.108(8) 0.013(5) 0.033(6) 0.032(5)
C30 0.090(7) 0.087(7) 0.129(10) 0.029(6) 0.047(7) 0.044(6)
C31 0.084(7) 0.080(7) 0.166(12) 0.014(7) 0.057(7) 0.030(6)
C32 0.084(8) 0.111(8) 0.126(10) 0.034(8) 0.040(7) 0.027(6)
C33 0.114(9) 0.121(9) 0.122(10) 0.041(7) 0.047(8) 0.005(8)
C34 0.092(7) 0.111(8) 0.100(9) 0.033(7) 0.027(6) 0.013(6)
C35 0.086(7) 0.097(8) 0.095(8) 0.041(6) 0.046(6) 0.038(7)
C36 0.106(8) 0.074(7) 0.151(11) 0.027(7) 0.046(8) 0.037(6)
C37 0.088(8) 0.112(9) 0.116(10) 0.041(7) 0.025(7) 0.039(6)
C38 0.092(8) 0.150(11) 0.106(9) 0.046(9) 0.041(7) 0.049(9)
C39 0.104(8) 0.100(8) 0.115(9) 0.034(7) 0.020(7) 0.052(7)
C40 0.106(8) 0.114(9) 0.135(11) 0.056(7) 0.048(7) 0.055(7)
Cl1 0.0981(18) 0.132(2) 0.115(2) 0.0321(17) 0.0392(16) 0.0548(16)
Cl3 0.118(2) 0.118(2) 0.152(3) 0.0516(19) 0.0587(19) 0.0645(17)

loop_
_atom_type_symbol
_atom_type_description
_atom_type_scat_dispersion_real
_atom_type_scat_dispersion_imag
_atom_type_scat_source
C C -0.0020 0.0024 'International Tables Vol C Tables 4.2.6.8 and 6.1.1.4'
H H 0.0000 0.0000 'International Tables Vol C Tables 4.2.6.8 and 6.1.1.4'
Cl Cl 0.1599 0.2273 'International Tables Vol C Tables 4.2.6.8 and 6.1.1.4'

loop_
_geom_angle_atom_site_label_1
_geom_angle_atom_site_label_2
_geom_angle_atom_site_label_3
_geom_angle
_geom_angle_site_symmetry_1
_geom_angle_site_symmetry_3
C2 C1 C6 119.8(8) . .
C2 C1 C9 120.2(7) . .
C6 C1 C9 120.0(7) . .
C1 C2 C3 123.1(8) . .
C2 C3 C4 119.7(8) . .
C8 C4 C5 120.2(7) 2_557 .
C8 C4 C3 121.9(8) 2_557 .
C5 C4 C3 117.6(8) . .
C4 C5 C6 121.6(7) . .
C4 C5 C5 118.9(10) . 2_557
C6 C5 C5 119.4(9) . 2_557
C1 C6 C7 123.7(8) . .
C1 C6 C5 118.1(7) . .
C7 C6 C5 118.3(7) . .
C8 C7 C6 122.1(8) . .
C7 C8 C4 120.8(8) . 2_557
C14 C9 C10 120.9(9) . .
C14 C9 C1 121.3(9) . .
C10 C9 C1 117.8(9) . .
C9 C10 C19 123.7(9) . .
C9 C10 C11 118.7(9) . .
C19 C10 C11 117.5(9) . .
C12 C11 C22 120.9(9) . .
C12 C11 C10 119.8(9) . .
C22 C11 C10 119.3(9) . .
C11 C12 C13 121.3(9) . .
C11 C12 C23 121.0(9) . .
C13 C12 C23 117.7(8) . .
C12 C13 C18 123.9(9) . .
C12 C13 C14 119.2(9) . .
C18 C13 C14 116.9(10) . .
C9 C14 C15 121.4(9) . .
C9 C14 C13 120.1(9) . .
C15 C14 C13 118.5(9) . .
C16 C15 C14 122.2(9) . .
C15 C16 C17 120.4(10) . .
C18 C17 C16 118.8(9) . .
C17 C18 C13 123.1(9) . .
C20 C19 C10 120.7(9) . .
C19 C20 C21 121.7(9) . .
C22 C21 C20 119.9(10) . .
C21 C22 C11 120.9(9) . .
C28 C23 C24 119.0(8) . .
C28 C23 C12 121.2(8) . .
C24 C23 C12 119.8(7) . .
C25 C24 C23 120.8(8) . .
C24 C25 C26 119.6(9) . .
C24 C25 C35 122.0(8) . .
C26 C25 C35 118.1(9) . .
C27 C26 C25 120.8(9) . .
C26 C27 C28 117.4(8) . .
C26 C27 C29 121.2(9) . .
C28 C27 C29 121.2(9) . .
C23 C28 C27 121.6(8) . .
C30 C29 C34 119.2(9) . .
C30 C29 C27 122.6(9) . .
C34 C29 C27 118.2(9) . .
C29 C30 C31 122.2(10) . .
C32 C31 C30 119.8(10) . .
C33 C32 C31 117.7(10) . .
C32 C33 C34 123.3(11) . .
C29 C34 C33 117.4(10) . .
C40 C35 C36 119.7(10) . .
C40 C35 C25 122.7(10) . .
C36 C35 C25 117.6(11) . .
C35 C36 C37 122.7(10) . .
C36 C37 C38 115.9(10) . .
C39 C38 C37 123.3(11) . .
C38 C39 C40 118.1(11) . .
C35 C40 C39 120.2(11) . .
C42A C41A Cl1 115.9(7) . .
C42A C41A Cl2A 113.1(7) . .
Cl1 C41A Cl2A 131.0(8) . .
C41A C42A Cl3 112.8(7) . .
C41A C42A Cl4A 106.8(7) . .
Cl3 C42A Cl4A 140.3(9) . .
C41B Cl1 C41A 36.0(5) . .
C42B Cl3 C42A 35.3(5) . .
C42B C41B Cl1 115.3(7) . .
C42B C41B Cl4B 107.9(7) . .
Cl1 C41B Cl4B 136.5(8) . .
C41B C42B Cl3 119.0(7) . .
C41B C42B Cl2B 112.4(7) . .
Cl3 C42B Cl2B 128.6(7) . .

loop_
_geom_bond_atom_site_label_1
_geom_bond_atom_site_label_2
_geom_bond_distance
_geom_bond_site_symmetry_2
C1 C2 1.372(10) .
C1 C6 1.413(10) .
C1 C9 1.510(11) .
C2 C3 1.388(11) .
C3 C4 1.423(10) .
C4 C8 1.409(11) 2_557
C4 C5 1.421(10) .
C5 C6 1.434(11) .
C5 C5 1.446(14) 2_557
C6 C7 1.429(10) .
C7 C8 1.356(10) .
C8 C4 1.409(11) 2_557
C9 C14 1.391(12) .
C9 C10 1.409(12) .
C10 C19 1.447(12) .
C10 C11 1.456(12) .
C11 C12 1.392(11) .
C11 C22 1.414(12) .
C12 C13 1.392(12) .
C12 C23 1.512(11) .
C13 C18 1.426(12) .
C13 C14 1.451(12) .
C14 C15 1.415(12) .
C15 C16 1.353(11) .
C16 C17 1.431(12) .
C17 C18 1.363(12) .
C19 C20 1.350(12) .
C20 C21 1.418(12) .
C21 C22 1.380(12) .
C23 C28 1.383(10) .
C23 C24 1.390(11) .
C24 C25 1.374(12) .
C25 C26 1.401(11) .
C25 C35 1.527(12) .
C26 C27 1.391(11) .
C27 C28 1.409(12) .
C27 C29 1.499(11) .
C29 C30 1.373(11) .
C29 C34 1.404(13) .
C30 C31 1.407(11) .
C31 C32 1.407(14) .
C32 C33 1.359(13) .
C33 C34 1.442(13) .
C35 C40 1.342(12) .
C35 C36 1.383(12) .
C36 C37 1.387(13) .
C37 C38 1.398(14) .
C38 C39 1.352(14) .
C39 C40 1.434(13) .
C41A C42A 1.463(10) .
C41A Cl1 1.728(9) .
C41A Cl2A 1.769(9) .
C42A Cl3 1.731(9) .
C42A Cl4A 1.782(9) .
Cl1 C41B 1.699(8) .
Cl3 C42B 1.721(9) .
C41B C42B 1.443(10) .
C41B Cl4B 1.775(9) .
C42B Cl2B 1.763(9) .

loop_
_geom_torsion_atom_site_label_1
_geom_torsion_atom_site_label_2
_geom_torsion_atom_site_label_3
_geom_torsion_atom_site_label_4
_geom_torsion
_geom_torsion_site_symmetry_1
_geom_torsion_site_symmetry_4
C6 C1 C2 C3 1.2(14) . .
C9 C1 C2 C3 -177.5(9) . .
C1 C2 C3 C4 -2.0(14) . .
C2 C3 C4 C8 -174.9(8) . 2_557
C2 C3 C4 C5 -0.6(13) . .
C8 C4 C5 C6 178.4(8) 2_557 .
C3 C4 C5 C6 4.0(13) . .
C8 C4 C5 C5 -5.6(15) 2_557 2_557
C3 C4 C5 C5 -180.0(9) . 2_557
C2 C1 C6 C7 -178.9(8) . .
C9 C1 C6 C7 -0.2(13) . .
C2 C1 C6 C5 2.1(12) . .
C9 C1 C6 C5 -179.2(8) . .
C4 C5 C6 C1 -4.8(13) . .
C5 C5 C6 C1 179.2(9) 2_557 .
C4 C5 C6 C7 176.2(8) . .
C5 C5 C6 C7 0.2(14) 2_557 .
C1 C6 C7 C8 -177.1(8) . .
C5 C6 C7 C8 1.8(12) . .
C6 C7 C8 C4 -0.2(13) . 2_557
C2 C1 C9 C14 -102.2(10) . .
C6 C1 C9 C14 79.1(10) . .
C2 C1 C9 C10 76.8(10) . .
C6 C1 C9 C10 -101.9(9) . .
C14 C9 C10 C19 -178.8(7) . .
C1 C9 C10 C19 2.2(11) . .
C14 C9 C10 C11 1.1(11) . .
C1 C9 C10 C11 -177.8(7) . .
C9 C10 C11 C12 -1.9(11) . .
C19 C10 C11 C12 178.1(7) . .
C9 C10 C11 C22 -179.3(7) . .
C19 C10 C11 C22 0.7(11) . .
C22 C11 C12 C13 178.7(7) . .
C10 C11 C12 C13 1.4(11) . .
C22 C11 C12 C23 -0.2(11) . .
C10 C11 C12 C23 -177.5(7) . .
C11 C12 C13 C18 179.6(7) . .
C23 C12 C13 C18 -1.5(11) . .
C11 C12 C13 C14 -0.1(11) . .
C23 C12 C13 C14 178.8(7) . .
C10 C9 C14 C15 179.8(7) . .
C1 C9 C14 C15 -1.3(11) . .
C10 C9 C14 C13 0.1(11) . .
C1 C9 C14 C13 179.0(7) . .
C12 C13 C14 C9 -0.7(11) . .
C18 C13 C14 C9 179.7(7) . .
C12 C13 C14 C15 179.6(7) . .
C18 C13 C14 C15 -0.1(10) . .
C9 C14 C15 C16 -178.2(7) . .
C13 C14 C15 C16 1.5(11) . .
C14 C15 C16 C17 -2.4(12) . .
C15 C16 C17 C18 1.8(12) . .
C16 C17 C18 C13 -0.4(12) . .
C12 C13 C18 C17 179.9(8) . .
C14 C13 C18 C17 -0.5(11) . .
C9 C10 C19 C20 178.8(8) . .
C11 C10 C19 C20 -1.1(12) . .
C10 C19 C20 C21 1.6(13) . .
C19 C20 C21 C22 -1.5(13) . .
C20 C21 C22 C11 1.1(12) . .
C12 C11 C22 C21 -178.1(7) . .
C10 C11 C22 C21 -0.7(11) . .
C11 C12 C23 C28 -83.8(10) . .
C13 C12 C23 C28 97.3(10) . .
C11 C12 C23 C24 97.7(10) . .
C13 C12 C23 C24 -81.2(10) . .
C28 C23 C24 C25 0.2(14) . .
C12 C23 C24 C25 178.8(9) . .
C23 C24 C25 C26 -2.2(15) . .
C23 C24 C25 C35 -176.5(9) . .
C24 C25 C26 C27 7.1(15) . .
C35 C25 C26 C27 -178.4(9) . .
C25 C26 C27 C28 -9.6(14) . .
C25 C26 C27 C29 174.1(9) . .
C24 C23 C28 C27 -3.0(13) . .
C12 C23 C28 C27 178.5(9) . .
C26 C27 C28 C23 7.6(14) . .
C29 C27 C28 C23 -176.1(8) . .
C26 C27 C29 C30 177.9(9) . .
C28 C27 C29 C30 1.8(14) . .
C26 C27 C29 C34 -0.8(14) . .
C28 C27 C29 C34 -176.9(9) . .
C34 C29 C30 C31 -4.4(15) . .
C27 C29 C30 C31 176.9(8) . .
C29 C30 C31 C32 0.0(16) . .
C30 C31 C32 C33 5.7(17) . .
C31 C32 C33 C34 -7.4(19) . .
C30 C29 C34 C33 2.8(15) . .
C27 C29 C34 C33 -178.4(9) . .
C32 C33 C34 C29 3.1(18) . .
C24 C25 C35 C40 124.7(11) . .
C26 C25 C35 C40 -49.7(14) . .
C24 C25 C35 C36 -56.0(14) . .
C26 C25 C35 C36 129.6(10) . .
C40 C35 C36 C37 0.2(16) . .
C25 C35 C36 C37 -179.1(9) . .
C35 C36 C37 C38 -2.9(16) . .
C36 C37 C38 C39 2.2(16) . .
C37 C38 C39 C40 1.0(17) . .
C36 C35 C40 C39 3.3(15) . .
C25 C35 C40 C39 -177.5(9) . .
C38 C39 C40 C35 -3.9(16) . .
Cl1 C41A C42A Cl3 -178.3(10) . .
Cl2A C41A C42A Cl3 1.0(18) . .
Cl1 C41A C42A Cl4A -2.3(17) . .
Cl2A C41A C42A Cl4A 177.0(10) . .
C42A C41A Cl1 C41B 0.9(14) . .
Cl2A C41A Cl1 C41B -178(2) . .
C41A C42A Cl3 C42B -0.8(13) . .
Cl4A C42A Cl3 C42B -175(3) . .
C41A Cl1 C41B C42B 0.1(14) . .
C41A Cl1 C41B Cl4B -173(2) . .
Cl1 C41B C42B Cl3 179.0(9) . .
Cl4B C41B C42B Cl3 -6.3(16) . .
Cl1 C41B C42B Cl2B -1.2(16) . .
Cl4B C41B C42B Cl2B 173.5(9) . .
C42A Cl3 C42B C41B 2.0(15) . .
C42A Cl3 C42B Cl2B -178(2) . .
